data_2204128
loop_
_publ_author_name
'Elgemeie, Galal H.'
'Jones, Peter G.'

_publ_section_title
;
 5-Amino-3-anilino-<i>N</i>-(chlorophenyl)-1<i>H</i>-pyrazole-4-carboxamide
 ethanol solvate
;
_journal_issue 9
_journal_name_full 'Acta Crystallographica Section E'
_journal_page_first o1616
_journal_page_last o1618
_journal_paper_doi 10.1107/S1600536804020689
_journal_volume 60
_journal_year 2004
_chemical_formula_iupac 'C16 H14 Cl N5 O, C2 H6 O'
_chemical_formula_moiety 'C16 H14 Cl N5 O, C2 H6 O'
_chemical_formula_sum 'C18 H20 Cl N5 O2'
_chemical_formula_weight 373.84
_chemical_name_systematic
;
5-Amino-3-anilino-N-(chlorophenyl)-1H-pyrazole-4-carboxamide ethanol solvate
;
_space_group_IT_number 14
_symmetry_cell_setting monoclinic
_symmetry_space_group_name_Hall '-P 2yn'
_symmetry_space_group_name_H-M 'P 1 21/n 1'
_atom_sites_solution_hydrogens geom
_atom_sites_solution_primary direct
_atom_sites_solution_secondary difmap
_audit_creation_method SHELXL-97
_cell_angle_alpha 90.00
_cell_angle_beta 99.140(10)
_cell_angle_gamma 90.00
_cell_formula_units_Z 4
_cell_length_a 10.6757(10)
_cell_length_b 7.7798(9)
_cell_length_c 21.919(2)
_cell_measurement_reflns_used 63
_cell_measurement_temperature 173(2)
_cell_measurement_theta_max 12.5
_cell_measurement_theta_min 4.5
_cell_volume 1797.4(3)
_computing_cell_refinement XSCANS
_computing_data_collection 'XSCANS (Fait, 1991)'
_computing_data_reduction XSCANS
_computing_molecular_graphics 'XP (Siemens, 1994)'
_computing_publication_material SHELXL97
_computing_structure_refinement 'SHELXL97 (Sheldrick, 1997)'
_computing_structure_solution 'SHELXS97 (Sheldrick, 1990)'
_diffrn_ambient_temperature 173(2)
_diffrn_measured_fraction_theta_full 0.998
_diffrn_measured_fraction_theta_max 0.998
_diffrn_measurement_device_type 'Siemens P4'
_diffrn_measurement_method \w
_diffrn_radiation_monochromator graphite
_diffrn_radiation_source 'fine-focus sealed tube'
_diffrn_radiation_type MoK\a
_diffrn_radiation_wavelength 0.71073
_diffrn_reflns_av_R_equivalents 0.0216
_diffrn_reflns_av_sigmaI/netI 0.0394
_diffrn_reflns_limit_h_max 12
_diffrn_reflns_limit_h_min -12
_diffrn_reflns_limit_k_max 4
_diffrn_reflns_limit_k_min -9
_diffrn_reflns_limit_l_max 25
_diffrn_reflns_limit_l_min 0
_diffrn_reflns_number 4927
_diffrn_reflns_theta_full 25.00
_diffrn_reflns_theta_max 25.00
_diffrn_reflns_theta_min 3.16
_diffrn_standards_decay_% 0
_diffrn_standards_interval_count 247
_diffrn_standards_number 3
_exptl_absorpt_coefficient_mu 0.236
_exptl_absorpt_correction_type none
_exptl_crystal_colour colourless
_exptl_crystal_density_diffrn 1.382
_exptl_crystal_density_method 'not measured'
_exptl_crystal_description tablet
_exptl_crystal_F_000 784
_exptl_crystal_size_max 0.4
_exptl_crystal_size_mid 0.4
_exptl_crystal_size_min 0.3
_refine_diff_density_max 0.194
_refine_diff_density_min -0.271
_refine_ls_extinction_method none
_refine_ls_goodness_of_fit_ref 0.934
_refine_ls_hydrogen_treatment mixed
_refine_ls_matrix_type full
_refine_ls_number_parameters 260
_refine_ls_number_reflns 3167
_refine_ls_number_restraints 0
_refine_ls_restrained_S_all 0.934
_refine_ls_R_factor_all 0.0521
_refine_ls_R_factor_gt 0.0346
_refine_ls_shift/su_max 0.001
_refine_ls_shift/su_mean 0.000
_refine_ls_structure_factor_coef Fsqd
_refine_ls_weighting_details 'calc w = 1/[\s^2^(Fo^2^)+(0.0484P)^2^] where P = (Fo^2^+2Fc^2^)/3'
_refine_ls_weighting_scheme calc
_refine_ls_wR_factor_gt 0.0778
_refine_ls_wR_factor_ref 0.0829
_reflns_number_gt 2349
_reflns_number_total 3167
_reflns_threshold_expression I>2\s(I)
_cod_data_source_file bt6501.cif
_cod_data_source_block 4
_cod_original_cell_volume 1797.3(3)
_cod_original_sg_symbol_H-M 'P 21/n'
_cod_database_code 2204128
_cod_database_fobs_code 2204128

loop_
_symmetry_equiv_pos_as_xyz
'x, y, z'
'-x+1/2, y+1/2, -z+1/2'
'-x, -y, -z'
'x-1/2, -y-1/2, z-1/2'

loop_
_atom_site_label
_atom_site_fract_x
_atom_site_fract_y
_atom_site_fract_z
_atom_site_U_iso_or_equiv
_atom_site_adp_type
_atom_site_calc_flag
_atom_site_refinement_flags
_atom_site_occupancy
_atom_site_type_symbol
Cl 0.04477(5) 0.81766(7) 0.55036(2) 0.04214(16) Uani d . 1 Cl
O1 0.43047(11) 0.18838(16) 0.46327(5) 0.0275(3) Uani d . 1 O
N1 0.68056(14) 0.0993(2) 0.33798(7) 0.0285(4) Uani d . 1 N
H01 0.7241(17) 0.008(3) 0.3254(8) 0.033(5) Uiso d . 1 H
N2 0.67822(13) 0.25984(19) 0.31126(6) 0.0265(4) Uani d . 1 N
C3 0.60229(15) 0.3501(2) 0.34070(7) 0.0220(4) Uani d . 1 C
C4 0.55412(15) 0.2524(2) 0.38640(7) 0.0216(4) Uani d . 1 C
N3 0.59107(18) -0.0588(2) 0.41236(8) 0.0336(4) Uani d . 1 N
H031 0.638(2) -0.137(3) 0.4083(10) 0.047(7) Uiso d . 1 H
H032 0.5647(19) -0.052(3) 0.4476(10) 0.050(7) Uiso d . 1 H
N4 0.57055(14) 0.5226(2) 0.32321(6) 0.0240(3) Uani d . 1 N
H04 0.6374(18) 0.585(2) 0.3201(8) 0.030(5) Uiso d . 1 H
C5 0.60714(16) 0.0899(2) 0.38230(7) 0.0240(4) Uani d . 1 C
N5 0.41956(13) 0.4604(2) 0.42298(7) 0.0245(3) Uani d . 1 N
H05 0.4529(17) 0.525(3) 0.4001(9) 0.035(6) Uiso d . 1 H
C6 0.46426(15) 0.2960(2) 0.42783(7) 0.0219(4) Uani d . 1 C
C12 0.32742(15) 0.5377(2) 0.45327(7) 0.0220(4) Uani d . 1 C
C13 0.30879(16) 0.7143(2) 0.44522(8) 0.0262(4) Uani d . 1 C
H13 0.3569 0.7760 0.4196 0.031 Uiso calc R 1 H
C14 0.22138(16) 0.8007(2) 0.47397(8) 0.0280(4) Uani d . 1 C
H14 0.2094 0.9210 0.4682 0.034 Uiso calc R 1 H
C15 0.15153(16) 0.7103(3) 0.51121(8) 0.0281(4) Uani d . 1 C
C16 0.16619(17) 0.5353(3) 0.51826(8) 0.0309(4) Uani d . 1 C
H16 0.1159 0.4740 0.5430 0.037 Uiso calc R 1 H
C17 0.25357(16) 0.4478(3) 0.48956(8) 0.0291(4) Uani d . 1 C
H17 0.2632 0.3270 0.4946 0.035 Uiso calc R 1 H
C18 0.47317(15) 0.5411(2) 0.27066(7) 0.0238(4) Uani d . 1 C
C19 0.47697(17) 0.6765(2) 0.22992(8) 0.0296(4) Uani d . 1 C
H19 0.5442 0.7578 0.2368 0.036 Uiso calc R 1 H
C20 0.38189(18) 0.6928(3) 0.17892(8) 0.0341(5) Uani d . 1 C
H20 0.3846 0.7859 0.1511 0.041 Uiso calc R 1 H
C21 0.28401(18) 0.5762(3) 0.16814(9) 0.0337(5) Uani d . 1 C
H21 0.2204 0.5871 0.1328 0.040 Uiso calc R 1 H
C22 0.27925(18) 0.4431(3) 0.20932(9) 0.0361(5) Uani d . 1 C
H22 0.2113 0.3630 0.2026 0.043 Uiso calc R 1 H
C23 0.37284(17) 0.4255(3) 0.26036(8) 0.0307(4) Uani d . 1 C
H23 0.3685 0.3337 0.2886 0.037 Uiso calc R 1 H
C98 0.52162(19) 0.1041(3) 0.16055(9) 0.0384(5) Uani d . 1 C
H98A 0.5779 0.0086 0.1540 0.046 Uiso calc R 1 H
H98B 0.4420 0.0940 0.1316 0.046 Uiso calc R 1 H
H98C 0.5037 0.1003 0.2030 0.046 Uiso calc R 1 H
C99 0.58476(17) 0.2714(2) 0.14991(8) 0.0319(4) Uani d . 1 C
H99A 0.5936 0.2805 0.1058 0.038 Uiso calc R 1 H
H99B 0.5305 0.3675 0.1597 0.038 Uiso calc R 1 H
O99 0.70842(12) 0.28640(17) 0.18736(6) 0.0300(3) Uani d . 1 O
H099 0.7003(19) 0.283(3) 0.2245(10) 0.043(6) Uiso d . 1 H

loop_
_atom_site_aniso_label
_atom_site_aniso_U_11
_atom_site_aniso_U_22
_atom_site_aniso_U_33
_atom_site_aniso_U_12
_atom_site_aniso_U_13
_atom_site_aniso_U_23
Cl 0.0427(3) 0.0409(3) 0.0476(3) 0.0088(2) 0.0218(2) -0.0045(3)
O1 0.0332(7) 0.0255(7) 0.0255(6) 0.0013(6) 0.0100(5) 0.0066(6)
N1 0.0345(9) 0.0246(9) 0.0285(8) 0.0100(7) 0.0114(7) 0.0031(7)
N2 0.0312(8) 0.0240(9) 0.0258(8) 0.0042(7) 0.0093(6) 0.0048(7)
C3 0.0220(8) 0.0225(10) 0.0215(8) -0.0003(7) 0.0027(7) -0.0011(7)
C4 0.0240(8) 0.0210(10) 0.0198(8) -0.0007(7) 0.0035(7) 0.0003(7)
N3 0.0480(11) 0.0241(10) 0.0316(9) 0.0073(9) 0.0150(8) 0.0060(8)
N4 0.0255(8) 0.0204(9) 0.0268(8) -0.0021(7) 0.0066(6) 0.0033(7)
C5 0.0281(9) 0.0234(10) 0.0206(8) 0.0031(8) 0.0043(7) 0.0018(8)
N5 0.0280(8) 0.0234(9) 0.0242(8) -0.0001(7) 0.0108(6) 0.0042(7)
C6 0.0217(8) 0.0246(10) 0.0186(8) -0.0027(8) 0.0010(7) 0.0007(8)
C12 0.0213(8) 0.0254(10) 0.0197(8) -0.0007(8) 0.0041(7) 0.0003(8)
C13 0.0262(9) 0.0278(11) 0.0256(9) -0.0042(8) 0.0070(7) 0.0032(8)
C14 0.0294(9) 0.0226(10) 0.0316(9) 0.0018(8) 0.0034(8) 0.0015(8)
C15 0.0267(9) 0.0307(12) 0.0276(9) 0.0037(8) 0.0068(7) -0.0044(9)
C16 0.0304(10) 0.0324(12) 0.0323(10) 0.0012(9) 0.0127(8) 0.0045(9)
C17 0.0316(10) 0.0241(11) 0.0335(10) 0.0026(8) 0.0105(8) 0.0045(8)
C18 0.0248(9) 0.0238(10) 0.0249(9) 0.0042(8) 0.0109(7) 0.0004(8)
C19 0.0335(10) 0.0245(10) 0.0327(10) 0.0004(8) 0.0110(8) 0.0045(9)
C20 0.0448(11) 0.0283(11) 0.0312(10) 0.0116(10) 0.0118(9) 0.0098(9)
C21 0.0336(11) 0.0360(12) 0.0308(10) 0.0112(9) 0.0028(8) 0.0013(9)
C22 0.0298(10) 0.0404(13) 0.0375(11) -0.0038(9) 0.0034(8) 0.0039(10)
C23 0.0321(10) 0.0320(12) 0.0285(10) -0.0035(9) 0.0061(8) 0.0090(9)
C98 0.0408(12) 0.0338(12) 0.0400(11) -0.0057(10) 0.0045(9) 0.0019(10)
C99 0.0388(11) 0.0286(11) 0.0294(10) 0.0023(9) 0.0090(8) 0.0012(9)
O99 0.0338(7) 0.0310(8) 0.0281(7) -0.0050(6) 0.0138(6) -0.0002(6)

loop_
_atom_type_symbol
_atom_type_description
_atom_type_scat_dispersion_real
_atom_type_scat_dispersion_imag
_atom_type_scat_source
C C 0.0033 0.0016 'International Tables Vol C Tables 4.2.6.8 and 6.1.1.4'
H H 0.0000 0.0000 'International Tables Vol C Tables 4.2.6.8 and 6.1.1.4'
N N 0.0061 0.0033 'International Tables Vol C Tables 4.2.6.8 and 6.1.1.4'
O O 0.0106 0.0060 'International Tables Vol C Tables 4.2.6.8 and 6.1.1.4'
Cl Cl 0.1484 0.1585 'International Tables Vol C Tables 4.2.6.8 and 6.1.1.4'

loop_
_geom_angle_atom_site_label_1
_geom_angle_atom_site_label_2
_geom_angle_atom_site_label_3
_geom_angle
_geom_angle_publ_flag
C5 N1 N2 112.53(15) y
C5 N1 H01 123.9(12) ?
N2 N1 H01 123.5(12) ?
C3 N2 N1 104.24(14) y
N2 C3 C4 112.42(16) ?
N2 C3 N4 120.68(15) ?
C4 C3 N4 126.79(15) ?
C5 C4 C3 104.13(14) ?
C5 C4 C6 124.33(15) ?
C3 C4 C6 131.45(16) ?
C5 N3 H031 117.6(16) ?
C5 N3 H032 117.7(15) ?
H031 N3 H032 116(2) ?
C3 N4 C18 115.06(14) ?
C3 N4 H04 112.5(12) ?
C18 N4 H04 112.2(12) ?
N1 C5 N3 122.07(17) ?
N1 C5 C4 106.67(15) ?
N3 C5 C4 131.20(16) ?
C6 N5 C12 128.81(15) ?
C6 N5 H05 116.0(14) ?
C12 N5 H05 115.1(14) ?
O1 C6 N5 123.50(15) ?
O1 C6 C4 121.29(16) ?
N5 C6 C4 115.19(15) ?
C17 C12 C13 118.93(16) ?
C17 C12 N5 123.83(17) ?
C13 C12 N5 117.23(15) ?
C14 C13 C12 120.98(16) ?
C14 C13 H13 119.5 ?
C12 C13 H13 119.5 ?
C13 C14 C15 119.24(17) ?
C13 C14 H14 120.4 ?
C15 C14 H14 120.4 ?
C16 C15 C14 120.51(16) ?
C16 C15 Cl 119.34(14) ?
C14 C15 Cl 120.15(15) ?
C15 C16 C17 120.53(17) ?
C15 C16 H16 119.7 ?
C17 C16 H16 119.7 ?
C16 C17 C12 119.77(18) ?
C16 C17 H17 120.1 ?
C12 C17 H17 120.1 ?
C19 C18 C23 119.23(16) ?
C19 C18 N4 120.23(16) ?
C23 C18 N4 120.54(16) ?
C18 C19 C20 119.65(17) ?
C18 C19 H19 120.2 ?
C20 C19 H19 120.2 ?
C21 C20 C19 121.02(18) ?
C21 C20 H20 119.5 ?
C19 C20 H20 119.5 ?
C20 C21 C22 119.23(17) ?
C20 C21 H21 120.4 ?
C22 C21 H21 120.4 ?
C21 C22 C23 120.43(18) ?
C21 C22 H22 119.8 ?
C23 C22 H22 119.8 ?
C22 C23 C18 120.41(17) ?
C22 C23 H23 119.8 ?
C18 C23 H23 119.8 ?
C99 C98 H98A 109.5 ?
C99 C98 H98B 109.5 ?
H98A C98 H98B 109.5 ?
C99 C98 H98C 109.5 ?
H98A C98 H98C 109.5 ?
H98B C98 H98C 109.5 ?
O99 C99 C98 112.00(15) ?
O99 C99 H99A 109.2 ?
C98 C99 H99A 109.2 ?
O99 C99 H99B 109.2 ?
C98 C99 H99B 109.2 ?
H99A C99 H99B 107.9 ?
C99 O99 H099 109.0(14) ?

loop_
_geom_bond_atom_site_label_1
_geom_bond_atom_site_label_2
_geom_bond_distance
_geom_bond_publ_flag
Cl C15 1.7448(17) ?
O1 C6 1.234(2) ?
N1 C5 1.344(2) ?
N1 N2 1.378(2) y
N1 H01 0.92(2) ?
N2 C3 1.316(2) ?
C3 C4 1.417(2) ?
C3 N4 1.422(2) ?
C4 C5 1.394(2) ?
C4 C6 1.462(2) ?
N3 C5 1.356(2) ?
N3 H031 0.81(2) ?
N3 H032 0.87(2) ?
N4 C18 1.431(2) ?
N4 H04 0.876(19) ?
N5 C6 1.363(2) ?
N5 C12 1.406(2) ?
N5 H05 0.83(2) ?
C12 C17 1.393(2) ?
C12 C13 1.396(2) ?
C13 C14 1.381(2) ?
C13 H13 0.9500 ?
C14 C15 1.383(2) ?
C14 H14 0.9500 ?
C15 C16 1.376(3) ?
C16 C17 1.384(3) ?
C16 H16 0.9500 ?
C17 H17 0.9500 ?
C18 C19 1.385(2) ?
C18 C23 1.390(2) ?
C19 C20 1.391(3) ?
C19 H19 0.9500 ?
C20 C21 1.376(3) ?
C20 H20 0.9500 ?
C21 C22 1.380(3) ?
C21 H21 0.9500 ?
C22 C23 1.383(2) ?
C22 H22 0.9500 ?
C23 H23 0.9500 ?
C98 C99 1.501(3) ?
C98 H98A 0.9800 ?
C98 H98B 0.9800 ?
C98 H98C 0.9800 ?
C99 O99 1.444(2) ?
C99 H99A 0.9900 ?
C99 H99B 0.9900 ?
O99 H099 0.83(2) ?

loop_
_geom_hbond_atom_site_label_D
_geom_hbond_atom_site_label_H
_geom_hbond_atom_site_label_A
_geom_hbond_site_symmetry_A
_geom_hbond_distance_DH
_geom_hbond_distance_HA
_geom_hbond_distance_DA
_geom_hbond_angle_DHA
N3 H032 O1 . 0.87(2) 2.41(2) 2.914(2) 117.4(18)
N5 H05 N4 . 0.83(2) 2.26(2) 2.955(2) 142.0(18)
N1 H01 O99 2_645 0.92(2) 1.90(2) 2.801(2) 165.6(17)
N3 H032 O1 3_656 0.87(2) 2.22(2) 2.950(2) 142(2)
N4 H04 O99 2_655 0.876(19) 2.30(2) 3.163(2) 170.7(17)
O99 H099 N2 . 0.83(2) 1.96(2) 2.7928(19) 176(2)
C17 H17 O1 . 0.95 2.28 2.884(2) 121
C21 H21 O1 2 0.95 2.56 3.494(2) 167

loop_
_geom_torsion_atom_site_label_1
_geom_torsion_atom_site_label_2
_geom_torsion_atom_site_label_3
_geom_torsion_atom_site_label_4
_geom_torsion
_geom_torsion_publ_flag
C5 N1 N2 C3 0.60(19) ?
N1 N2 C3 C4 -0.05(18) ?
N1 N2 C3 N4 -176.45(14) ?
N2 C3 C4 C5 -0.47(19) ?
N4 C3 C4 C5 175.67(16) y
N2 C3 C4 C6 -177.17(16) ?
N4 C3 C4 C6 -1.0(3) y
N2 C3 N4 C18 80.3(2) ?
C4 C3 N4 C18 -95.58(19) ?
N2 N1 C5 N3 176.73(16) ?
N2 N1 C5 C4 -0.90(19) ?
C3 C4 C5 N1 0.80(18) ?
C6 C4 C5 N1 177.80(15) ?
C3 C4 C5 N3 -176.53(19) ?
C6 C4 C5 N3 0.5(3) ?
C12 N5 C6 O1 -2.6(3) ?
C12 N5 C6 C4 175.73(15) ?
C5 C4 C6 O1 1.0(3) ?
C3 C4 C6 O1 177.11(16) ?
C5 C4 C6 N5 -177.41(15) y
C3 C4 C6 N5 -1.3(3) ?
C6 N5 C12 C17 -8.0(3) y
C6 N5 C12 C13 173.07(16) ?
C17 C12 C13 C14 1.8(3) ?
N5 C12 C13 C14 -179.13(15) ?
C12 C13 C14 C15 0.0(3) ?
C13 C14 C15 C16 -1.8(3) ?
C13 C14 C15 Cl 177.60(13) ?
C14 C15 C16 C17 1.8(3) ?
Cl C15 C16 C17 -177.61(14) ?
C15 C16 C17 C12 0.1(3) ?
C13 C12 C17 C16 -1.8(3) ?
N5 C12 C17 C16 179.20(16) y
C3 N4 C18 C19 -145.85(16) ?
C3 N4 C18 C23 35.1(2) ?
C23 C18 C19 C20 -1.1(3) ?
N4 C18 C19 C20 179.82(16) ?
C18 C19 C20 C21 -0.2(3) ?
C19 C20 C21 C22 1.2(3) ?
C20 C21 C22 C23 -1.0(3) ?
C21 C22 C23 C18 -0.3(3) ?
C19 C18 C23 C22 1.4(3) ?
N4 C18 C23 C22 -179.59(16) ?

loop_
_cod_related_entry_id
_cod_related_entry_database
_cod_related_entry_code
1 ChemSpider 21130535
